data_7005033
loop_
_publ_author_name
'Stander, Elzet'
'Cronje, Stephanie'
'Raubenheimer, Helgard G.'

_publ_section_title
;
 Preparing alpha,beta-unsaturated Fischer-type carbene complexes via an
 unforeseen route.
;
_journal_issue 4
_journal_name_full 'Dalton transactions (Cambridge, England : 2003)'
_journal_page_first 424
_journal_page_last 429
_journal_paper_doi 10.1039/b615079a
_journal_year 2007
_chemical_formula_moiety 'C11 H13 N O5 S W'
_chemical_formula_sum 'C11 H13 N O5 S W'
_chemical_formula_weight 455.13
_chemical_name_common 'Complex 3b'
_chemical_name_systematic
;
?
;
_space_group_IT_number 14
_symmetry_cell_setting monoclinic
_symmetry_space_group_name_Hall '-P 2yn'
_symmetry_space_group_name_H-M 'P 1 21/n 1'
_atom_sites_solution_hydrogens geom
_atom_sites_solution_primary direct
_atom_sites_solution_secondary difmap
_audit_creation_method SHELXL-97
_cell_angle_alpha 90.00
_cell_angle_beta 112.183(1)
_cell_angle_gamma 90.00
_cell_formula_units_Z 4
_cell_length_a 9.0563(6)
_cell_length_b 17.9987(11)
_cell_length_c 9.3987(6)
_cell_measurement_reflns_used 5026
_cell_measurement_temperature 173(2)
_cell_measurement_theta_max 28.221
_cell_measurement_theta_min 2.2631
_cell_volume 1418.61(16)
_computing_cell_refinement 'SAINT (Bruker, 2002)'
_computing_data_collection 'SMART (Bruker, 2001)'
_computing_data_reduction SAINT
_computing_molecular_graphics
;
X-Seed (Barbour, 2001; Atwood and Barbour, 2003)
;
_computing_publication_material
;
X-Seed
;
_computing_structure_refinement 'SHELXL-97 (Sheldrick, 1997)'
_computing_structure_solution 'SHELXS-97 (Sheldrick, 1997)'
_diffrn_ambient_temperature 173(2)
_diffrn_measured_fraction_theta_full 0.932
_diffrn_measured_fraction_theta_max 0.932
_diffrn_measurement_device_type 'Bruker APEX CCD area-detector'
_diffrn_measurement_method \w
_diffrn_radiation_monochromator graphite
_diffrn_radiation_source 'fine-focus sealed tube'
_diffrn_radiation_type MoK\a
_diffrn_radiation_wavelength 0.71073
_diffrn_reflns_av_R_equivalents 0.0228
_diffrn_reflns_av_sigmaI/netI 0.0287
_diffrn_reflns_limit_h_max 6
_diffrn_reflns_limit_h_min -11
_diffrn_reflns_limit_k_max 23
_diffrn_reflns_limit_k_min -23
_diffrn_reflns_limit_l_max 11
_diffrn_reflns_limit_l_min -11
_diffrn_reflns_number 8743
_diffrn_reflns_theta_full 28.25
_diffrn_reflns_theta_max 28.25
_diffrn_reflns_theta_min 2.26
_diffrn_standards_number 0
_exptl_absorpt_coefficient_mu 8.304
_exptl_absorpt_correction_T_max 0.4019
_exptl_absorpt_correction_T_min 0.3791
_exptl_absorpt_correction_type multi-scan
_exptl_absorpt_process_details 'SADABS, Blessing, Acta Cryst. A51 (1995) 33-38'
_exptl_crystal_colour 'Orange red'
_exptl_crystal_density_diffrn 2.131
_exptl_crystal_density_method 'not measured'
_exptl_crystal_description Prism
_exptl_crystal_F_000 864
_exptl_crystal_size_max 0.12
_exptl_crystal_size_mid 0.11
_exptl_crystal_size_min 0.11
_refine_diff_density_max 1.853
_refine_diff_density_min -0.809
_refine_diff_density_rms 0.135
_refine_ls_extinction_method none
_refine_ls_goodness_of_fit_ref 1.048
_refine_ls_hydrogen_treatment constr
_refine_ls_matrix_type full
_refine_ls_number_parameters 176
_refine_ls_number_reflns 3270
_refine_ls_number_restraints 0
_refine_ls_restrained_S_all 1.048
_refine_ls_R_factor_all 0.0250
_refine_ls_R_factor_gt 0.0223
_refine_ls_shift/su_max 0.001
_refine_ls_shift/su_mean 0.000
_refine_ls_structure_factor_coef Fsqd
_refine_ls_weighting_details 'calc w=1/[\s^2^(Fo^2^)+(0.0267P)^2^+0.7251P] where P=(Fo^2^+2Fc^2^)/3'
_refine_ls_weighting_scheme calc
_refine_ls_wR_factor_gt 0.0513
_refine_ls_wR_factor_ref 0.0524
_reflns_number_gt 3010
_reflns_number_total 3270
_reflns_threshold_expression >2sigma(I)
_cod_data_source_file b615079a.txt
_cod_data_source_block Complex_3b
_cod_original_sg_symbol_H-M P21/n
_cod_database_code 7005033

loop_
_symmetry_equiv_pos_as_xyz
'x, y, z'
'-x+1/2, y+1/2, -z+1/2'
'-x, -y, -z'
'x-1/2, -y-1/2, z-1/2'

loop_
_atom_site_label
_atom_site_type_symbol
_atom_site_fract_x
_atom_site_fract_y
_atom_site_fract_z
_atom_site_U_iso_or_equiv
_atom_site_adp_type
_atom_site_occupancy
_atom_site_symmetry_multiplicity
_atom_site_calc_flag
_atom_site_refinement_flags
_atom_site_disorder_assembly
_atom_site_disorder_group
W1 W 0.297440(15) 0.143312(7) 0.003489(13) 0.01376(5) Uani 1 1 d . . .
S1 S 0.57154(10) 0.08076(4) 0.14069(9) 0.01705(17) Uani 1 1 d . . .
O1 O 0.3090(3) 0.13690(11) 0.3577(3) 0.0171(5) Uani 1 1 d . . .
O2 O 0.0922(3) -0.00381(14) -0.1114(3) 0.0302(6) Uani 1 1 d . . .
O3 O -0.0386(3) 0.21567(14) -0.0871(3) 0.0291(6) Uani 1 1 d . . .
O4 O 0.3237(4) 0.15145(15) -0.3208(3) 0.0369(7) Uani 1 1 d . . .
O5 O 0.4247(3) 0.30940(13) 0.0545(3) 0.0285(6) Uani 1 1 d . . .
N1 N 0.5881(4) 0.08932(15) 0.5747(3) 0.0217(6) Uani 1 1 d . . .
H1 H 0.4963 0.1117 0.5560 0.026 Uiso 1 1 calc R . .
C1 C 0.3711(4) 0.12595(16) 0.2503(4) 0.0138(6) Uani 1 1 d . . .
C2 C 0.5236(4) 0.09351(16) 0.3054(4) 0.0153(6) Uani 1 1 d . . .
C3 C 0.6249(4) 0.07227(17) 0.4546(4) 0.0189(7) Uani 1 1 d . . .
C4 C 0.6873(5) 0.0740(2) 0.7352(4) 0.0305(9) Uani 1 1 d . . .
H4A H 0.7308 0.0236 0.7441 0.046 Uiso 1 1 calc R . .
H4B H 0.6225 0.0782 0.7981 0.046 Uiso 1 1 calc R . .
H4C H 0.7750 0.1099 0.7711 0.046 Uiso 1 1 calc R . .
C5 C 0.7746(4) 0.02914(19) 0.4829(4) 0.0246(8) Uani 1 1 d . . .
H5A H 0.8656 0.0560 0.5566 0.037 Uiso 1 1 calc R . .
H5B H 0.7904 0.0231 0.3860 0.037 Uiso 1 1 calc R . .
H5C H 0.7660 -0.0198 0.5246 0.037 Uiso 1 1 calc R . .
C6 C 0.1552(4) 0.1719(2) 0.3080(4) 0.0239(8) Uani 1 1 d . . .
H6A H 0.1627 0.2223 0.2719 0.036 Uiso 1 1 calc R . .
H6B H 0.1194 0.1743 0.3941 0.036 Uiso 1 1 calc R . .
H6C H 0.0787 0.1430 0.2241 0.036 Uiso 1 1 calc R . .
C7 C 0.7237(5) 0.15074(18) 0.1664(4) 0.0233(8) Uani 1 1 d . . .
H7A H 0.6910 0.1975 0.1993 0.035 Uiso 1 1 calc R . .
H7B H 0.7376 0.1585 0.0690 0.035 Uiso 1 1 calc R . .
H7C H 0.8247 0.1340 0.2448 0.035 Uiso 1 1 calc R . .
C8 C 0.1733(4) 0.04661(18) -0.0631(4) 0.0197(7) Uani 1 1 d . . .
C9 C 0.0859(4) 0.18945(18) -0.0565(4) 0.0198(7) Uani 1 1 d . . .
C10 C 0.3086(5) 0.14860(18) -0.2040(4) 0.0231(8) Uani 1 1 d . . .
C11 C 0.3852(4) 0.24786(19) 0.0414(4) 0.0191(7) Uani 1 1 d . . .

loop_
_atom_site_aniso_label
_atom_site_aniso_U_11
_atom_site_aniso_U_22
_atom_site_aniso_U_33
_atom_site_aniso_U_23
_atom_site_aniso_U_13
_atom_site_aniso_U_12
W1 0.01392(8) 0.01596(8) 0.01044(8) -0.00048(4) 0.00351(6) 0.00137(5)
S1 0.0139(4) 0.0188(4) 0.0173(4) -0.0028(3) 0.0046(3) 0.0016(3)
O1 0.0166(12) 0.0218(12) 0.0133(11) 0.0003(8) 0.0061(10) -0.0006(9)
O2 0.0231(14) 0.0271(13) 0.0419(16) -0.0134(12) 0.0139(12) -0.0055(12)
O3 0.0224(14) 0.0294(13) 0.0325(14) 0.0023(11) 0.0071(12) 0.0064(11)
O4 0.049(2) 0.0476(18) 0.0181(14) 0.0015(11) 0.0177(14) 0.0082(14)
O5 0.0330(16) 0.0227(13) 0.0262(13) 0.003(1) 0.0071(12) -0.0031(11)
N1 0.0214(16) 0.0222(14) 0.0159(14) 0.0029(11) 0.0006(12) -0.0015(12)
C1 0.0148(16) 0.0110(13) 0.0153(15) -0.0015(11) 0.0053(13) -0.0029(12)
C2 0.0177(17) 0.0130(14) 0.0161(15) 0.0000(11) 0.0073(13) -0.0012(12)
C3 0.0203(18) 0.0126(14) 0.0203(16) 0.0006(12) 0.0036(14) -0.0049(13)
C4 0.034(2) 0.0333(19) 0.0157(17) 0.0039(14) 0.0000(16) -0.0045(18)
C5 0.0185(19) 0.0190(17) 0.0292(19) 0.0022(14) 0.0009(15) -0.0012(14)
C6 0.0164(18) 0.039(2) 0.0180(17) -0.0030(15) 0.0083(14) 0.0023(16)
C7 0.0202(19) 0.0275(18) 0.0230(18) -0.0023(14) 0.0091(15) -0.0028(14)
C8 0.0177(17) 0.0215(16) 0.0193(16) -0.0008(13) 0.0063(14) 0.0058(14)
C9 0.0185(18) 0.0231(17) 0.0170(16) -0.0002(13) 0.0057(14) 0.0003(14)
C10 0.0221(19) 0.0259(18) 0.0195(18) -0.0030(13) 0.0057(15) 0.0040(14)
C11 0.0187(17) 0.0244(17) 0.0120(15) 0.0020(12) 0.0034(13) 0.0022(14)

loop_
_atom_type_symbol
_atom_type_description
_atom_type_scat_dispersion_real
_atom_type_scat_dispersion_imag
_atom_type_scat_source
C C 0.0033 0.0016 'International Tables Vol C Tables 4.2.6.8 and 6.1.1.4'
H H 0.0000 0.0000 'International Tables Vol C Tables 4.2.6.8 and 6.1.1.4'
N N 0.0061 0.0033 'International Tables Vol C Tables 4.2.6.8 and 6.1.1.4'
O O 0.0106 0.0060 'International Tables Vol C Tables 4.2.6.8 and 6.1.1.4'
S S 0.1246 0.1234 'International Tables Vol C Tables 4.2.6.8 and 6.1.1.4'
W W -0.8490 6.8722 'International Tables Vol C Tables 4.2.6.8 and 6.1.1.4'

loop_
_geom_angle_atom_site_label_1
_geom_angle_atom_site_label_2
_geom_angle_atom_site_label_3
_geom_angle
_geom_angle_site_symmetry_1
_geom_angle_site_symmetry_3
_geom_angle_publ_flag
C9 W1 C10 95.91(14) . . ?
C9 W1 C11 86.17(14) . . ?
C10 W1 C11 88.06(13) . . ?
C9 W1 C8 84.72(13) . . ?
C10 W1 C8 88.06(14) . . ?
C11 W1 C8 169.67(13) . . ?
C9 W1 C1 103.86(13) . . ?
C10 W1 C1 160.00(15) . . ?
C11 W1 C1 90.23(12) . . ?
C8 W1 C1 96.65(12) . . ?
C9 W1 S1 167.48(10) . . ?
C10 W1 S1 96.61(11) . . ?
C11 W1 S1 94.46(10) . . ?
C8 W1 S1 95.49(9) . . ?
C1 W1 S1 63.65(9) . . ?
C2 S1 C7 102.59(16) . . ?
C2 S1 W1 82.73(11) . . ?
C7 S1 W1 107.59(12) . . ?
C1 O1 C6 116.7(3) . . ?
C3 N1 C4 125.5(3) . . ?
C3 N1 H1 117.3 . . ?
C4 N1 H1 117.3 . . ?
O1 C1 C2 114.6(3) . . ?
O1 C1 W1 137.0(2) . . ?
C2 C1 W1 108.4(2) . . ?
C1 C2 C3 131.3(3) . . ?
C1 C2 S1 105.2(2) . . ?
C3 C2 S1 123.5(3) . . ?
N1 C3 C2 120.4(3) . . ?
N1 C3 C5 118.1(3) . . ?
C2 C3 C5 121.6(3) . . ?
N1 C4 H4A 109.5 . . ?
N1 C4 H4B 109.5 . . ?
H4A C4 H4B 109.5 . . ?
N1 C4 H4C 109.5 . . ?
H4A C4 H4C 109.5 . . ?
H4B C4 H4C 109.5 . . ?
C3 C5 H5A 109.5 . . ?
C3 C5 H5B 109.5 . . ?
H5A C5 H5B 109.5 . . ?
C3 C5 H5C 109.5 . . ?
H5A C5 H5C 109.5 . . ?
H5B C5 H5C 109.5 . . ?
O1 C6 H6A 109.5 . . ?
O1 C6 H6B 109.5 . . ?
H6A C6 H6B 109.5 . . ?
O1 C6 H6C 109.5 . . ?
H6A C6 H6C 109.5 . . ?
H6B C6 H6C 109.5 . . ?
S1 C7 H7A 109.5 . . ?
S1 C7 H7B 109.5 . . ?
H7A C7 H7B 109.5 . . ?
S1 C7 H7C 109.5 . . ?
H7A C7 H7C 109.5 . . ?
H7B C7 H7C 109.5 . . ?
O2 C8 W1 173.3(3) . . ?
O3 C9 W1 177.6(3) . . ?
O4 C10 W1 176.4(3) . . ?
O5 C11 W1 174.8(3) . . ?

loop_
_geom_bond_atom_site_label_1
_geom_bond_atom_site_label_2
_geom_bond_distance
_geom_bond_site_symmetry_2
_geom_bond_publ_flag
W1 C9 1.965(4) . ?
W1 C10 1.993(4) . ?
W1 C11 2.021(3) . ?
W1 C8 2.038(3) . ?
W1 C1 2.180(3) . ?
W1 S1 2.5837(8) . ?
S1 C2 1.774(3) . ?
S1 C7 1.815(4) . ?
O1 C1 1.343(4) . ?
O1 C6 1.436(4) . ?
O2 C8 1.148(4) . ?
O3 C9 1.154(4) . ?
O4 C10 1.157(5) . ?
O5 C11 1.156(4) . ?
N1 C3 1.327(5) . ?
N1 C4 1.462(4) . ?
N1 H1 0.8800 . ?
C1 C2 1.406(5) . ?
C2 C3 1.408(4) . ?
C3 C5 1.497(5) . ?
C4 H4A 0.9800 . ?
C4 H4B 0.9800 . ?
C4 H4C 0.9800 . ?
C5 H5A 0.9800 . ?
C5 H5B 0.9800 . ?
C5 H5C 0.9800 . ?
C6 H6A 0.9800 . ?
C6 H6B 0.9800 . ?
C6 H6C 0.9800 . ?
C7 H7A 0.9800 . ?
C7 H7B 0.9800 . ?
C7 H7C 0.9800 . ?

loop_
_geom_hbond_atom_site_label_D
_geom_hbond_atom_site_label_H
_geom_hbond_atom_site_label_A
_geom_hbond_distance_DH
_geom_hbond_distance_HA
_geom_hbond_distance_DA
_geom_hbond_angle_DHA
_geom_hbond_site_symmetry_A
N1 H1 O1 0.88 2.04 2.718(4) 132.9 .

loop_
_geom_torsion_atom_site_label_1
_geom_torsion_atom_site_label_2
_geom_torsion_atom_site_label_3
_geom_torsion_atom_site_label_4
_geom_torsion
_geom_torsion_site_symmetry_1
_geom_torsion_site_symmetry_2
_geom_torsion_site_symmetry_3
_geom_torsion_site_symmetry_4
_geom_torsion_publ_flag
C2 C1 W1 S1 1.60(17) . . . . ?
